data_4510461
loop_
_publ_author_name
'Li, Ya-Nan'
'Huo, Li-Hua'
'Deng, Zhao-Peng'
'Zou, Xin'
'Zhu, Zhi-Biao'
'Zhao, Hui'
'Gao, Shan'

_publ_section_title
;
 Solvent Effect on the Supramolecular Patterns and Luminescent Properties
 of Organic Salts Comprising Naphthalene-1,5-disulfonic Acid and
 Triphenylmethylamine
;
_journal_issue 5
_journal_name_full 'Crystal Growth &amp; Design'
_journal_page_first 2381
_journal_paper_doi 10.1021/cg5001057
_journal_volume 14
_journal_year 2014
_chemical_formula_moiety 'C19 H18 N, 0.5(C10 H6 O6 S2), 2(H2 O)'
_chemical_formula_sum 'C24 H25 N O5 S'
_chemical_formula_weight 439.51
_chemical_name_systematic
; 
 ? 
;
_space_group_IT_number 2
_symmetry_cell_setting triclinic
_symmetry_space_group_name_Hall '-P 1'
_symmetry_space_group_name_H-M 'P -1'
_atom_sites_solution_hydrogens geom
_atom_sites_solution_primary direct
_atom_sites_solution_secondary difmap
_audit_creation_method SHELXL-97
_cell_angle_alpha 108.557(7)
_cell_angle_beta 94.862(6)
_cell_angle_gamma 97.117(6)
_cell_formula_units_Z 2
_cell_length_a 8.8813(7)
_cell_length_b 10.3007(7)
_cell_length_c 13.0949(11)
_cell_measurement_reflns_used 2057
_cell_measurement_temperature 295(2)
_cell_measurement_theta_max 27.49
_cell_measurement_theta_min 3.29
_cell_volume 1117.07(16)
_computing_cell_refinement
;
CrysAlisPro, Agilent Technologies,
Version 1.171.35.21 (release 20-01-2012 CrysAlis171 .NET)
(compiled Jan 23 2012,18:06:46)
;
_computing_data_collection
;
CrysAlisPro, Agilent Technologies,
Version 1.171.35.21 (release 20-01-2012 CrysAlis171 .NET)
(compiled Jan 23 2012,18:06:46)
;
_computing_data_reduction
;
CrysAlisPro, Agilent Technologies,
Version 1.171.35.21 (release 20-01-2012 CrysAlis171 .NET)
(compiled Jan 23 2012,18:06:46)
;
_computing_molecular_graphics '(K. Brandenburg, Diamond 3.1, 2009)'
_computing_publication_material '(K. Brandenburg, Diamond 3.1, 2009)'
_computing_structure_refinement 'SHELXL-97 (Sheldrick, 1997)'
_computing_structure_solution 'SHELXS-97 (Sheldrick, 1990)'
_diffrn_ambient_temperature 295(2)
_diffrn_detector_area_resol_mean 16.1954
_diffrn_measured_fraction_theta_full 0.986
_diffrn_measured_fraction_theta_max 0.986
_diffrn_measurement_device_type 'Xcalibur, Eos'
_diffrn_measurement_method '\w scans'
_diffrn_radiation_monochromator graphite
_diffrn_radiation_source 'Enhance (Mo) X-ray Source'
_diffrn_radiation_type MoK\a
_diffrn_radiation_wavelength 0.71073
_diffrn_reflns_av_R_equivalents 0.0132
_diffrn_reflns_av_sigmaI/netI 0.0370
_diffrn_reflns_limit_h_max 11
_diffrn_reflns_limit_h_min -9
_diffrn_reflns_limit_k_max 13
_diffrn_reflns_limit_k_min -12
_diffrn_reflns_limit_l_max 17
_diffrn_reflns_limit_l_min -13
_diffrn_reflns_number 6671
_diffrn_reflns_theta_full 27.56
_diffrn_reflns_theta_max 27.56
_diffrn_reflns_theta_min 3.30
_exptl_absorpt_coefficient_mu 0.180
_exptl_absorpt_correction_T_max 0.9718
_exptl_absorpt_correction_T_min 0.9615
_exptl_absorpt_correction_type multi-scan
_exptl_absorpt_process_details
; 
CrysAlisPro, Agilent Technologies,
Version 1.171.35.21 (release 20-01-2012 CrysAlis171 .NET)
(compiled Jan 23 2012,18:06:46)
Empirical absorption correction using spherical harmonics,
 implemented in SCALE3 ABSPACK scaling algorithm. 
;
_exptl_crystal_colour colorless
_exptl_crystal_density_diffrn 1.307
_exptl_crystal_density_method 'not measured'
_exptl_crystal_description block
_exptl_crystal_F_000 464
_exptl_crystal_size_max 0.22
_exptl_crystal_size_mid 0.18
_exptl_crystal_size_min 0.16
_refine_diff_density_max 0.264
_refine_diff_density_min -0.422
_refine_diff_density_rms 0.047
_refine_ls_extinction_method none
_refine_ls_goodness_of_fit_ref 1.046
_refine_ls_hydrogen_treatment mixed
_refine_ls_matrix_type full
_refine_ls_number_parameters 307
_refine_ls_number_reflns 5099
_refine_ls_number_restraints 12
_refine_ls_restrained_S_all 1.047
_refine_ls_R_factor_all 0.0604
_refine_ls_R_factor_gt 0.0435
_refine_ls_shift/su_max 0.000
_refine_ls_shift/su_mean 0.000
_refine_ls_structure_factor_coef Fsqd
_refine_ls_weighting_details 'calc w=1/[\s^2^(Fo^2^)+(0.0559P)^2^+0.1726P] where P=(Fo^2^+2Fc^2^)/3'
_refine_ls_weighting_scheme calc
_refine_ls_wR_factor_gt 0.1075
_refine_ls_wR_factor_ref 0.1177
_reflns_number_gt 3927
_reflns_number_total 5099
_reflns_threshold_expression >2sigma(I)
_cod_data_source_file cg5001057_si_002.cif
_cod_data_source_block 10
_cod_depositor_comments 'Adding full bibliography for 4510452--4510462.cif.'
_cod_original_cell_volume 1117.08(14)
_cod_database_code 4510461

loop_
_symmetry_equiv_pos_as_xyz
'x, y, z'
'-x, -y, -z'

loop_
_atom_site_label
_atom_site_type_symbol
_atom_site_fract_x
_atom_site_fract_y
_atom_site_fract_z
_atom_site_U_iso_or_equiv
_atom_site_adp_type
_atom_site_occupancy
_atom_site_symmetry_multiplicity
_atom_site_calc_flag
_atom_site_refinement_flags
S1 S 0.16339(5) 0.84347(4) 0.61420(4) 0.03414(13) Uani 1 1 d .
O1 O 0.12784(19) 0.87733(14) 0.51648(12) 0.0586(4) Uani 1 1 d .
O1W O 0.20446(14) 1.00624(14) 0.37160(11) 0.0427(3) Uani 1 1 d GD
H1W1 H 0.172(2) 0.970(2) 0.4181(14) 0.064 Uiso 1 1 d D
H1W2 H 0.1278(17) 1.032(2) 0.3438(16) 0.064 Uiso 1 1 d D
O2W O 0.53593(16) 0.81964(15) 0.49696(11) 0.0478(3) Uani 1 1 d GD
H2W1 H 0.6188(14) 0.863(2) 0.5374(15) 0.072 Uiso 1 1 d D
H2W2 H 0.4643(17) 0.821(2) 0.5365(15) 0.072 Uiso 1 1 d D
O2 O 0.05649(14) 0.88301(12) 0.69116(10) 0.0440(3) Uani 1 1 d .
O3 O 0.32293(14) 0.89280(12) 0.66189(12) 0.0504(4) Uani 1 1 d .
N1 N 0.53781(15) 1.13175(14) 0.69695(11) 0.0309(3) Uani 1 1 d D
H1N1 H 0.4719(15) 1.0602(14) 0.6940(14) 0.046 Uiso 1 1 d D
H1N2 H 0.6259(11) 1.1045(18) 0.6911(14) 0.046 Uiso 1 1 d D
H1N3 H 0.5124(17) 1.1498(18) 0.6372(11) 0.046 Uiso 1 1 d D
C1 C 0.2631(2) 0.45748(18) 0.55701(16) 0.0412(4) Uani 1 1 d .
H1A H 0.3497 0.4198 0.5699 0.049 Uiso 1 1 calc R
C2 C 0.27055(19) 0.60197(17) 0.59110(15) 0.0382(4) Uani 1 1 d .
H2A H 0.3615 0.6592 0.6274 0.046 Uiso 1 1 calc R
C3 C 0.14521(18) 0.65928(16) 0.57140(13) 0.0297(3) Uani 1 1 d .
C4 C 0.00350(17) 0.57350(15) 0.51652(12) 0.0273(3) Uani 1 1 d .
C5 C -0.13062(19) 0.62800(17) 0.49473(14) 0.0342(4) Uani 1 1 d .
H5A H -0.1275 0.7236 0.5162 0.041 Uiso 1 1 calc R
C6 C 0.53671(16) 1.25323(15) 0.80074(12) 0.0263(3) Uani 1 1 d .
C7 C 0.63212(17) 1.22851(17) 0.89338(13) 0.0320(4) Uani 1 1 d .
C8 C 0.6288(3) 1.0960(2) 0.89910(19) 0.0581(6) Uani 1 1 d .
H8A H 0.5718 1.0204 0.8441 0.070 Uiso 1 1 calc R
C9 C 0.7099(3) 1.0758(3) 0.9863(2) 0.0787(8) Uani 1 1 d .
H9A H 0.7082 0.9863 0.9886 0.094 Uiso 1 1 calc R
C10 C 0.7933(3) 1.1863(3) 1.0698(2) 0.0723(7) Uani 1 1 d .
H10A H 0.8472 1.1719 1.1282 0.087 Uiso 1 1 calc R
C11 C 0.7955(2) 1.3169(3) 1.06532(17) 0.0603(6) Uani 1 1 d .
H11A H 0.8503 1.3921 1.1217 0.072 Uiso 1 1 calc R
C12 C 0.7167(2) 1.3389(2) 0.97755(14) 0.0427(4) Uani 1 1 d .
H12A H 0.7207 1.4286 0.9753 0.051 Uiso 1 1 calc R
C13 C 0.60630(17) 1.38559(16) 0.78044(12) 0.0283(3) Uani 1 1 d .
C14 C 0.7444(2) 1.3893(2) 0.73776(15) 0.0410(4) Uani 1 1 d .
H14A H 0.7901 1.3100 0.7177 0.049 Uiso 1 1 calc R
C15 C 0.8144(3) 1.5095(2) 0.72484(17) 0.0559(6) Uani 1 1 d .
H15A H 0.9081 1.5112 0.6982 0.067 Uiso 1 1 calc R
C16 C 0.7462(3) 1.6266(2) 0.75114(17) 0.0583(6) Uani 1 1 d .
H16A H 0.7929 1.7071 0.7415 0.070 Uiso 1 1 calc R
C17 C 0.6081(3) 1.62392(19) 0.79192(16) 0.0505(5) Uani 1 1 d .
H17A H 0.5613 1.7027 0.8095 0.061 Uiso 1 1 calc R
C18 C 0.5385(2) 1.50397(17) 0.80687(14) 0.0386(4) Uani 1 1 d .
H18A H 0.4458 1.5032 0.8348 0.046 Uiso 1 1 calc R
C19 C 0.36843(17) 1.25245(15) 0.81845(13) 0.0277(3) Uani 1 1 d .
C20 C 0.3206(2) 1.2587(2) 0.91741(14) 0.0400(4) Uani 1 1 d .
H20A H 0.3916 1.2628 0.9752 0.048 Uiso 1 1 calc R
C21 C 0.1676(2) 1.2590(2) 0.93105(16) 0.0527(5) Uani 1 1 d .
H21A H 0.1366 1.2636 0.9980 0.063 Uiso 1 1 calc R
C22 C 0.0616(2) 1.2525(2) 0.84630(17) 0.0530(5) Uani 1 1 d .
H22A H -0.0411 1.2518 0.8556 0.064 Uiso 1 1 calc R
C23 C 0.10752(19) 1.2469(2) 0.74761(16) 0.0445(4) Uani 1 1 d .
H23A H 0.0359 1.2431 0.6902 0.053 Uiso 1 1 calc R
C24 C 0.25937(18) 1.24696(18) 0.73349(14) 0.0355(4) Uani 1 1 d .
H24A H 0.2895 1.2433 0.6665 0.043 Uiso 1 1 calc R

loop_
_atom_site_aniso_label
_atom_site_aniso_U_11
_atom_site_aniso_U_22
_atom_site_aniso_U_33
_atom_site_aniso_U_23
_atom_site_aniso_U_13
_atom_site_aniso_U_12
S1 0.0361(2) 0.0247(2) 0.0409(2) 0.01230(17) 0.00185(17) 0.00056(16)
O1 0.0862(11) 0.0426(8) 0.0536(9) 0.0300(7) 0.0024(8) 0.0025(7)
O1W 0.0334(7) 0.0529(8) 0.0485(8) 0.0235(6) 0.0096(6) 0.0108(6)
O2W 0.0433(8) 0.0547(8) 0.0416(8) 0.0120(6) 0.0061(6) 0.0050(6)
O2 0.0440(7) 0.0353(7) 0.0487(8) 0.0073(6) 0.0069(6) 0.0087(5)
O3 0.0358(7) 0.0299(6) 0.0761(10) 0.0103(6) -0.0008(6) -0.0045(5)
N1 0.0267(7) 0.0282(7) 0.0342(7) 0.0051(6) 0.0043(6) 0.0049(5)
C1 0.0338(9) 0.0353(9) 0.0570(12) 0.0197(8) -0.0034(8) 0.0089(7)
C2 0.0314(9) 0.0329(9) 0.0482(10) 0.0149(8) -0.0040(7) 0.0003(7)
C3 0.0335(8) 0.0250(7) 0.0309(8) 0.0108(6) 0.0025(6) 0.0024(6)
C4 0.0295(8) 0.0267(8) 0.0276(8) 0.0116(6) 0.0042(6) 0.0041(6)
C5 0.0364(9) 0.0253(8) 0.0412(10) 0.0121(7) 0.0012(7) 0.0062(7)
C6 0.0239(7) 0.0265(7) 0.0268(8) 0.0062(6) 0.0038(6) 0.0045(6)
C7 0.0226(8) 0.0423(9) 0.0347(9) 0.0165(7) 0.0057(6) 0.0077(7)
C8 0.0607(13) 0.0527(12) 0.0667(14) 0.0337(11) -0.0068(11) 0.0035(10)
C9 0.0823(19) 0.0849(18) 0.091(2) 0.0624(17) -0.0048(15) 0.0177(15)
C10 0.0586(15) 0.119(2) 0.0577(15) 0.0532(16) -0.0018(11) 0.0251(14)
C11 0.0478(12) 0.0933(18) 0.0367(11) 0.0181(11) -0.0032(9) 0.0155(11)
C12 0.0374(10) 0.0536(11) 0.0350(9) 0.0115(8) 0.0005(7) 0.0103(8)
C13 0.0278(8) 0.0294(8) 0.0258(8) 0.0081(6) 0.0014(6) 0.0018(6)
C14 0.0371(9) 0.0442(10) 0.0428(10) 0.0148(8) 0.0129(8) 0.0040(8)
C15 0.0552(13) 0.0615(13) 0.0501(12) 0.0222(11) 0.0164(10) -0.0106(10)
C16 0.0804(16) 0.0443(11) 0.0467(12) 0.0219(10) 0.0029(11) -0.0169(11)
C17 0.0705(14) 0.0308(9) 0.0463(11) 0.0117(8) -0.0027(10) 0.0031(9)
C18 0.0390(10) 0.0326(9) 0.0411(10) 0.0089(8) 0.0031(8) 0.0040(7)
C19 0.0230(7) 0.0261(7) 0.0331(8) 0.0084(6) 0.0043(6) 0.0035(6)
C20 0.0309(9) 0.0552(11) 0.0345(9) 0.0150(8) 0.0065(7) 0.0075(8)
C21 0.0363(10) 0.0837(16) 0.0414(11) 0.0220(11) 0.0164(8) 0.0113(10)
C22 0.0251(9) 0.0753(15) 0.0575(13) 0.0190(11) 0.0118(8) 0.0086(9)
C23 0.0262(9) 0.0584(12) 0.0461(11) 0.0143(9) -0.0010(8) 0.0088(8)
C24 0.0292(8) 0.0444(10) 0.0338(9) 0.0125(8) 0.0055(7) 0.0093(7)

loop_
_atom_type_symbol
_atom_type_description
_atom_type_scat_dispersion_real
_atom_type_scat_dispersion_imag
_atom_type_scat_source
C C 0.0033 0.0016 'International Tables Vol C Tables 4.2.6.8 and 6.1.1.4'
H H 0.0000 0.0000 'International Tables Vol C Tables 4.2.6.8 and 6.1.1.4'
N N 0.0061 0.0033 'International Tables Vol C Tables 4.2.6.8 and 6.1.1.4'
O O 0.0106 0.0060 'International Tables Vol C Tables 4.2.6.8 and 6.1.1.4'
S S 0.1246 0.1234 'International Tables Vol C Tables 4.2.6.8 and 6.1.1.4'

loop_
_geom_angle_atom_site_label_1
_geom_angle_atom_site_label_2
_geom_angle_atom_site_label_3
_geom_angle
_geom_angle_site_symmetry_1
_geom_angle_site_symmetry_3
O2 S1 O1 112.88(9) . .
O2 S1 O3 113.41(8) . .
O1 S1 O3 112.32(9) . .
O2 S1 C3 106.97(7) . .
O1 S1 C3 105.82(8) . .
O3 S1 C3 104.64(7) . .
H1W1 O1W H1W2 107.2(13) . .
H2W1 O2W H2W2 108.8(14) . .
C6 N1 H1N1 111.0(12) . .
C6 N1 H1N2 113.3(13) . .
H1N1 N1 H1N2 106.9(12) . .
C6 N1 H1N3 113.6(12) . .
H1N1 N1 H1N3 105.4(11) . .
H1N2 N1 H1N3 106.0(12) . .
C5 C1 C2 120.65(15) 2_566 .
C5 C1 H1A 119.7 2_566 .
C2 C1 H1A 119.7 . .
C3 C2 C1 120.51(15) . .
C3 C2 H2A 119.7 . .
C1 C2 H2A 119.7 . .
C2 C3 C4 120.84(14) . .
C2 C3 S1 118.28(12) . .
C4 C3 S1 120.87(12) . .
C5 C4 C4 118.74(17) . 2_566
C5 C4 C3 123.04(14) . .
C4 C4 C3 118.22(17) 2_566 .
C1 C5 C4 121.02(15) 2_566 .
C1 C5 H5A 119.5 2_566 .
C4 C5 H5A 119.5 . .
C7 C6 N1 107.99(12) . .
C7 C6 C19 111.86(12) . .
N1 C6 C19 105.74(12) . .
C7 C6 C13 111.56(12) . .
N1 C6 C13 107.07(12) . .
C19 C6 C13 112.24(12) . .
C12 C7 C8 118.25(17) . .
C12 C7 C6 120.76(15) . .
C8 C7 C6 120.87(16) . .
C9 C8 C7 120.3(2) . .
C9 C8 H8A 119.8 . .
C7 C8 H8A 119.8 . .
C10 C9 C8 121.0(2) . .
C10 C9 H9A 119.5 . .
C8 C9 H9A 119.5 . .
C11 C10 C9 119.0(2) . .
C11 C10 H10A 120.5 . .
C9 C10 H10A 120.5 . .
C10 C11 C12 120.8(2) . .
C10 C11 H11A 119.6 . .
C12 C11 H11A 119.6 . .
C7 C12 C11 120.65(19) . .
C7 C12 H12A 119.7 . .
C11 C12 H12A 119.7 . .
C18 C13 C14 118.48(15) . .
C18 C13 C6 122.02(14) . .
C14 C13 C6 119.46(14) . .
C15 C14 C13 120.76(18) . .
C15 C14 H14A 119.6 . .
C13 C14 H14A 119.6 . .
C16 C15 C14 120.4(2) . .
C16 C15 H15A 119.8 . .
C14 C15 H15A 119.8 . .
C15 C16 C17 119.52(18) . .
C15 C16 H16A 120.2 . .
C17 C16 H16A 120.2 . .
C16 C17 C18 120.29(19) . .
C16 C17 H17A 119.9 . .
C18 C17 H17A 119.9 . .
C13 C18 C17 120.54(18) . .
C13 C18 H18A 119.7 . .
C17 C18 H18A 119.7 . .
C20 C19 C24 118.41(15) . .
C20 C19 C6 121.86(14) . .
C24 C19 C6 119.72(14) . .
C19 C20 C21 120.45(17) . .
C19 C20 H20A 119.8 . .
C21 C20 H20A 119.8 . .
C22 C21 C20 120.37(18) . .
C22 C21 H21A 119.8 . .
C20 C21 H21A 119.8 . .
C21 C22 C23 119.85(17) . .
C21 C22 H22A 120.1 . .
C23 C22 H22A 120.1 . .
C22 C23 C24 120.13(17) . .
C22 C23 H23A 119.9 . .
C24 C23 H23A 119.9 . .
C23 C24 C19 120.80(16) . .
C23 C24 H24A 119.6 . .
C19 C24 H24A 119.6 . .

loop_
_geom_bond_atom_site_label_1
_geom_bond_atom_site_label_2
_geom_bond_distance
_geom_bond_site_symmetry_2
S1 O2 1.4421(13) .
S1 O1 1.4497(14) .
S1 O3 1.4579(13) .
S1 C3 1.7809(16) .
O1W H1W1 0.86(9) .
O1W H1W2 0.86(9) .
O2W H2W1 0.85(9) .
O2W H2W2 0.85(9) .
N1 C6 1.5285(19) .
N1 H1N1 0.87(8) .
N1 H1N2 0.87(8) .
N1 H1N3 0.87(8) .
C1 C5 1.359(2) 2_566
C1 C2 1.402(2) .
C1 H1A 0.9300 .
C2 C3 1.366(2) .
C2 H2A 0.9300 .
C3 C4 1.431(2) .
C4 C5 1.423(2) .
C4 C4 1.428(3) 2_566
C5 C1 1.359(2) 2_566
C5 H5A 0.9300 .
C6 C7 1.526(2) .
C6 C19 1.531(2) .
C6 C13 1.537(2) .
C7 C12 1.386(2) .
C7 C8 1.387(3) .
C8 C9 1.384(3) .
C8 H8A 0.9300 .
C9 C10 1.379(4) .
C9 H9A 0.9300 .
C10 C11 1.362(4) .
C10 H10A 0.9300 .
C11 C12 1.390(3) .
C11 H11A 0.9300 .
C12 H12A 0.9300 .
C13 C18 1.385(2) .
C13 C14 1.391(2) .
C14 C15 1.381(3) .
C14 H14A 0.9300 .
C15 C16 1.376(3) .
C15 H15A 0.9300 .
C16 C17 1.379(3) .
C16 H16A 0.9300 .
C17 C18 1.390(2) .
C17 H17A 0.9300 .
C18 H18A 0.9300 .
C19 C20 1.382(2) .
C19 C24 1.394(2) .
C20 C21 1.386(2) .
C20 H20A 0.9300 .
C21 C22 1.372(3) .
C21 H21A 0.9300 .
C22 C23 1.374(3) .
C22 H22A 0.9300 .
C23 C24 1.377(2) .
C23 H23A 0.9300 .
C24 H24A 0.9300 .

loop_
_geom_hbond_atom_site_label_D
_geom_hbond_atom_site_label_H
_geom_hbond_atom_site_label_A
_geom_hbond_distance_DH
_geom_hbond_distance_HA
_geom_hbond_distance_DA
_geom_hbond_angle_DHA
_geom_hbond_site_symmetry_A
O1W H1W1 O1 0.86(9) 1.871(9) 2.7248(18) 171(2) .
O1W H1W2 O2 0.86(9) 2.032(11) 2.8770(18) 169(2) 2_576
O2W H2W1 O1W 0.85(9) 1.958(10) 2.7987(19) 169(2) 2_676
O2W H2W2 O3 0.85(9) 2.150(12) 2.970(2) 161(2) .
N1 H1N1 O3 0.87(8) 1.944(9) 2.8070(18) 170.6(16) .
N1 H1N2 O1W 0.87(8) 2.070(11) 2.8996(18) 160.6(17) 2_676
N1 H1N3 O2W 0.87(8) 1.905(9) 2.781(2) 176.5(17) 2_676

loop_
_geom_torsion_atom_site_label_1
_geom_torsion_atom_site_label_2
_geom_torsion_atom_site_label_3
_geom_torsion_atom_site_label_4
_geom_torsion
_geom_torsion_site_symmetry_1
_geom_torsion_site_symmetry_4
C5 C1 C2 C3 -1.0(3) 2_566 .
C1 C2 C3 C4 0.5(3) . .
C1 C2 C3 S1 -178.66(14) . .
O2 S1 C3 C2 -119.19(15) . .
O1 S1 C3 C2 120.22(15) . .
O3 S1 C3 C2 1.41(16) . .
O2 S1 C3 C4 61.61(15) . .
O1 S1 C3 C4 -58.98(15) . .
O3 S1 C3 C4 -177.79(13) . .
C2 C3 C4 C5 179.54(16) . .
S1 C3 C4 C5 -1.3(2) . .
C2 C3 C4 C4 0.3(3) . 2_566
S1 C3 C4 C4 179.51(15) . 2_566
C4 C4 C5 C1 -0.3(3) 2_566 2_566
C3 C4 C5 C1 -179.53(16) . 2_566
N1 C6 C7 C12 146.70(15) . .
C19 C6 C7 C12 -97.35(18) . .
C13 C6 C7 C12 29.3(2) . .
N1 C6 C7 C8 -37.4(2) . .
C19 C6 C7 C8 78.5(2) . .
C13 C6 C7 C8 -154.81(17) . .
C12 C7 C8 C9 -0.8(3) . .
C6 C7 C8 C9 -176.8(2) . .
C7 C8 C9 C10 1.1(4) . .
C8 C9 C10 C11 -0.3(4) . .
C9 C10 C11 C12 -0.8(4) . .
C8 C7 C12 C11 -0.2(3) . .
C6 C7 C12 C11 175.80(16) . .
C10 C11 C12 C7 1.0(3) . .
C7 C6 C13 C18 -108.96(17) . .
N1 C6 C13 C18 133.09(15) . .
C19 C6 C13 C18 17.5(2) . .
C7 C6 C13 C14 68.73(18) . .
N1 C6 C13 C14 -49.22(18) . .
C19 C6 C13 C14 -164.82(14) . .
C18 C13 C14 C15 1.7(3) . .
C6 C13 C14 C15 -176.02(17) . .
C13 C14 C15 C16 -1.9(3) . .
C14 C15 C16 C17 0.8(3) . .
C15 C16 C17 C18 0.3(3) . .
C14 C13 C18 C17 -0.6(3) . .
C6 C13 C18 C17 177.11(16) . .
C16 C17 C18 C13 -0.4(3) . .
C7 C6 C19 C20 12.9(2) . .
N1 C6 C19 C20 130.25(16) . .
C13 C6 C19 C20 -113.35(17) . .
C7 C6 C19 C24 -167.85(14) . .
N1 C6 C19 C24 -50.54(18) . .
C13 C6 C19 C24 65.86(18) . .
C24 C19 C20 C21 0.2(3) . .
C6 C19 C20 C21 179.46(17) . .
C19 C20 C21 C22 0.2(3) . .
C20 C21 C22 C23 -0.6(3) . .
C21 C22 C23 C24 0.4(3) . .
C22 C23 C24 C19 0.1(3) . .
C20 C19 C24 C23 -0.4(3) . .
C6 C19 C24 C23 -179.64(15) . .
